data_4034301
loop_
_publ_author_name
'Isla, Helena'
'Saleh, Nidal'
'Ou-Yang, Jiang-Kun'
'Dhbaibi, Kais'
'Jean, Marion'
'Dziurka, Magdalena'
'Favereau, Ludovic'
'Vanthuyne, Nicolas'
'Toupet, Lo\"ic'
'Jamoussi, Bassem'
'Srebro-Hooper, Monika'
'Crassous, Jeanne'

_publ_section_title
;
 Bis-4-aza[6]helicene: A Bis-helicenic 2,2'-Bipyridine with Chemically
 Triggered Chiroptical Switching Activity.
;
_journal_issue 9
_journal_name_full 'The Journal of organic chemistry'
_journal_page_first 5383
_journal_page_last 5393
_journal_paper_doi 10.1021/acs.joc.9b00389
_journal_volume 84
_journal_year 2019
_chemical_formula_sum 'C25 H14 Br N'
_chemical_formula_weight 408.28
_space_group_IT_number 2
_space_group_name_Hall '-P 1'
_space_group_name_H-M_alt 'P -1'
_symmetry_cell_setting triclinic
_symmetry_space_group_name_H-M 'P -1'
_atom_sites_solution_hydrogens difmap
_atom_sites_solution_primary direct
_atom_sites_solution_secondary difmap
_audit_creation_method SHELXL-97
_cell_angle_alpha 98.740(10)
_cell_angle_beta 102.070(10)
_cell_angle_gamma 105.120(10)
_cell_formula_units_Z 2
_cell_length_a 7.3364(7)
_cell_length_b 10.965(2)
_cell_length_c 11.7680(10)
_cell_measurement_reflns_used 4224
_cell_measurement_temperature 140(2)
_cell_measurement_theta_max 27.5
_cell_measurement_theta_min 2.96
_cell_volume 872.0(2)
_computing_cell_refinement 'CrysAlis RED, Oxford Diffraction Ltd.,Version 1.171.35.11'
_computing_data_collection 'CrysAlis CCD, Oxford Diffraction Ltd.,Version 1.171.35.11'
_computing_data_reduction 'CrysAlis RED, Oxford Diffraction Ltd.,Version 1.171.35.11'
_computing_molecular_graphics 'MERCURY 2.4.5(CCDC, 2011)'
_computing_publication_material 'WINGX (Farrugia, 1999)'
_computing_structure_refinement 'SHELXL-97 (Sheldrick, 1997)'
_computing_structure_solution 'SIR-97_(Altomare & al., 1999)'
_diffrn_ambient_temperature 140(2)
_diffrn_detector_area_resol_mean 16.1852
_diffrn_measured_fraction_theta_full 0.999
_diffrn_measured_fraction_theta_max 0.999
_diffrn_measurement_device_type 'CCD Saphire 3 Xcalibur'
_diffrn_measurement_method 'omega scan'
_diffrn_radiation_monochromator graphite
_diffrn_radiation_source 'fine-focus sealed tube'
_diffrn_radiation_type MoK\a
_diffrn_radiation_wavelength 0.71073
_diffrn_reflns_av_R_equivalents 0.0257
_diffrn_reflns_av_sigmaI/netI 0.0479
_diffrn_reflns_limit_h_max 9
_diffrn_reflns_limit_h_min -9
_diffrn_reflns_limit_k_max 13
_diffrn_reflns_limit_k_min -13
_diffrn_reflns_limit_l_max 15
_diffrn_reflns_limit_l_min -14
_diffrn_reflns_number 6867
_diffrn_reflns_theta_full 26.99
_diffrn_reflns_theta_max 26.99
_diffrn_reflns_theta_min 2.96
_exptl_absorpt_coefficient_mu 2.366
_exptl_absorpt_correction_T_max 0.82915
_exptl_absorpt_correction_T_min 0.68743
_exptl_absorpt_correction_type analytical
_exptl_absorpt_process_details 'Alcock(1970) crystallographic computing,p271'
_exptl_crystal_colour yellow
_exptl_crystal_density_diffrn 1.555
_exptl_crystal_density_method 'not measured'
_exptl_crystal_description prism
_exptl_crystal_F_000 412
_exptl_crystal_size_max 0.233
_exptl_crystal_size_mid 0.140
_exptl_crystal_size_min 0.083
_refine_diff_density_max 0.708
_refine_diff_density_min -0.410
_refine_diff_density_rms 0.093
_refine_ls_extinction_method none
_refine_ls_goodness_of_fit_ref 1.211
_refine_ls_hydrogen_treatment constr
_refine_ls_matrix_type full
_refine_ls_number_parameters 244
_refine_ls_number_reflns 3795
_refine_ls_number_restraints 0
_refine_ls_restrained_S_all 1.211
_refine_ls_R_factor_all 0.0563
_refine_ls_R_factor_gt 0.0462
_refine_ls_shift/su_max 0.000
_refine_ls_shift/su_mean 0.000
_refine_ls_structure_factor_coef Fsqd
_refine_ls_weighting_details 'calc w=1/[\s^2^(Fo^2^)+(0.0353P)^2^+2.0185P] where P=(Fo^2^+2Fc^2^)/3'
_refine_ls_weighting_scheme calc
_refine_ls_wR_factor_gt 0.1257
_refine_ls_wR_factor_ref 0.1311
_reflns_number_gt 3264
_reflns_number_total 3795
_reflns_threshold_expression >2sigma(I)
_cod_data_source_file jo9b00389_si_003.cif
_cod_data_source_block nm550
_cod_depositor_comments
;
The following automatic conversions were performed:

data item '_symmetry_cell_setting' value 'Triclinic' was changed to
'triclinic' in accordance with the
/home/data/users/saulius/crontab/automatic-downloads/current/ACS/lib/dictionaries/cif_core.dic
dictionary named 'cif_core.dic' version 2.4.2 last updated on
2011-04-26.

Automatic conversion script
Id: cif_fix_values 6909 2019-04-08 15:41:33Z antanas 
;
_cod_original_cell_volume 872.04(19)
_cod_original_sg_symbol_H-M P-1
_cod_database_code 4034301

loop_
_symmetry_equiv_pos_as_xyz
'x, y, z'
'-x, -y, -z'

loop_
_atom_site_label
_atom_site_type_symbol
_atom_site_fract_x
_atom_site_fract_y
_atom_site_fract_z
_atom_site_U_iso_or_equiv
_atom_site_adp_type
_atom_site_occupancy
_atom_site_symmetry_multiplicity
_atom_site_calc_flag
_atom_site_refinement_flags
Br1 Br 0.34021(7) 0.10722(4) 0.24745(4) 0.03468(16) Uani 1 1 d .
N1 N 0.2793(5) 0.1215(3) 0.4707(3) 0.0252(7) Uani 1 1 d .
C1 C 0.3315(5) 0.1410(4) 0.5916(4) 0.0236(8) Uani 1 1 d .
C2 C 0.1812(6) 0.1083(4) 0.6489(4) 0.0264(8) Uani 1 1 d .
H2 H 0.0486 0.0843 0.6042 0.032 Uiso 1 1 calc R
C3 C 0.2232(6) 0.1106(4) 0.7666(4) 0.0288(9) Uani 1 1 d .
H3 H 0.1195 0.0814 0.8021 0.035 Uiso 1 1 calc R
C4 C 0.4208(6) 0.1561(4) 0.8393(3) 0.0254(8) Uani 1 1 d .
C5 C 0.4633(6) 0.1479(4) 0.9588(4) 0.0297(9) Uani 1 1 d .
H5 H 0.3594 0.1188 0.9942 0.036 Uiso 1 1 calc R
C6 C 0.6502(6) 0.1808(4) 1.0245(4) 0.0295(9) Uani 1 1 d .
H6 H 0.6768 0.1631 1.1018 0.035 Uiso 1 1 calc R
C7 C 0.8076(6) 0.2417(4) 0.9796(3) 0.0250(8) Uani 1 1 d .
C8 C 1.0037(6) 0.2705(4) 1.0475(4) 0.0304(9) Uani 1 1 d .
H8 H 1.0291 0.2502 1.1238 0.036 Uiso 1 1 calc R
C9 C 1.1531(6) 0.3258(4) 1.0055(4) 0.0300(9) Uani 1 1 d .
H9 H 1.2826 0.3320 1.0460 0.036 Uiso 1 1 calc R
C10 C 1.1205(5) 0.3753(4) 0.9010(3) 0.0251(8) Uani 1 1 d .
C11 C 1.2831(5) 0.4446(4) 0.8627(4) 0.0299(9) Uani 1 1 d .
H11 H 1.4115 0.4465 0.9014 0.036 Uiso 1 1 calc R
C12 C 1.2584(6) 0.5062(4) 0.7741(4) 0.0316(9) Uani 1 1 d .
H12 H 1.3673 0.5451 0.7462 0.038 Uiso 1 1 calc R
C13 C 1.0690(6) 0.5145(4) 0.7207(4) 0.0258(8) Uani 1 1 d .
C14 C 1.0480(6) 0.5958(4) 0.6410(4) 0.0349(10) Uani 1 1 d .
H14 H 1.1586 0.6386 0.6164 0.042 Uiso 1 1 calc R
C15 C 0.8720(7) 0.6151(4) 0.5977(4) 0.0379(10) Uani 1 1 d .
H15 H 0.8594 0.6694 0.5427 0.046 Uiso 1 1 calc R
C16 C 0.7103(6) 0.5531(4) 0.6363(4) 0.0284(9) Uani 1 1 d .
H16 H 0.5890 0.5693 0.6101 0.034 Uiso 1 1 calc R
C17 C 0.7246(5) 0.4699(4) 0.7110(3) 0.0225(8) Uani 1 1 d .
H17 H 0.6125 0.4282 0.7347 0.027 Uiso 1 1 calc R
C18 C 0.9034(5) 0.4447(3) 0.7537(3) 0.0207(7) Uani 1 1 d .
C19 C 0.9265(5) 0.3607(4) 0.8368(3) 0.0207(7) Uani 1 1 d .
C20 C 0.7693(5) 0.2725(4) 0.8660(3) 0.0217(8) Uani 1 1 d .
C21 C 0.5750(5) 0.2109(3) 0.7882(3) 0.0204(7) Uani 1 1 d .
C22 C 0.5298(5) 0.1845(3) 0.6593(3) 0.0201(7) Uani 1 1 d .
C23 C 0.6712(5) 0.1876(3) 0.5942(3) 0.0207(7) Uani 1 1 d .
H23 H 0.8053 0.2089 0.6352 0.025 Uiso 1 1 calc R
C24 C 0.6169(6) 0.1603(4) 0.4727(3) 0.0229(8) Uani 1 1 d .
H24 H 0.7102 0.1601 0.4275 0.027 Uiso 1 1 calc R
C25 C 0.4178(6) 0.1326(4) 0.4174(3) 0.0243(8) Uani 1 1 d .

loop_
_atom_site_aniso_label
_atom_site_aniso_U_11
_atom_site_aniso_U_22
_atom_site_aniso_U_33
_atom_site_aniso_U_23
_atom_site_aniso_U_13
_atom_site_aniso_U_12
Br1 0.0436(3) 0.0374(3) 0.0224(2) 0.00667(17) 0.00466(17) 0.01416(19)
N1 0.0246(16) 0.0207(16) 0.0266(17) 0.0017(13) 0.0037(13) 0.0048(13)
C1 0.0226(18) 0.0165(18) 0.029(2) 0.0004(15) 0.0039(15) 0.0063(15)
C2 0.0239(18) 0.0205(19) 0.029(2) -0.0007(16) 0.0069(16) 0.0010(15)
C3 0.0248(19) 0.023(2) 0.038(2) 0.0024(17) 0.0178(17) -0.0001(16)
C4 0.0258(19) 0.025(2) 0.0248(19) 0.0008(16) 0.0106(16) 0.0066(16)
C5 0.038(2) 0.027(2) 0.031(2) 0.0089(17) 0.0189(18) 0.0109(18)
C6 0.042(2) 0.027(2) 0.025(2) 0.0090(16) 0.0145(18) 0.0136(18)
C7 0.033(2) 0.0208(19) 0.0237(19) 0.0048(15) 0.0071(16) 0.0122(16)
C8 0.037(2) 0.033(2) 0.0219(19) 0.0035(17) 0.0026(17) 0.0187(19)
C9 0.030(2) 0.032(2) 0.025(2) -0.0006(17) -0.0018(16) 0.0138(18)
C10 0.0229(18) 0.0225(19) 0.027(2) -0.0017(16) 0.0032(15) 0.0088(15)
C11 0.0152(17) 0.030(2) 0.038(2) -0.0034(18) 0.0020(16) 0.0056(16)
C12 0.0229(19) 0.027(2) 0.045(3) 0.0028(19) 0.0134(18) 0.0053(16)
C13 0.0257(19) 0.0187(19) 0.033(2) 0.0032(16) 0.0113(16) 0.0059(15)
C14 0.036(2) 0.029(2) 0.048(3) 0.014(2) 0.023(2) 0.0082(18)
C15 0.053(3) 0.031(2) 0.042(3) 0.019(2) 0.024(2) 0.019(2)
C16 0.033(2) 0.025(2) 0.028(2) 0.0060(16) 0.0064(17) 0.0122(17)
C17 0.0217(18) 0.0204(19) 0.0238(19) 0.0024(15) 0.0043(15) 0.0064(15)
C18 0.0223(17) 0.0167(17) 0.0219(18) -0.0002(14) 0.0061(14) 0.0059(14)
C19 0.0210(17) 0.0172(17) 0.0233(18) -0.0004(14) 0.0062(14) 0.0073(14)
C20 0.0255(18) 0.0193(18) 0.0221(18) 0.0024(14) 0.0075(15) 0.0099(15)
C21 0.0235(17) 0.0148(17) 0.0260(19) 0.0058(14) 0.0094(15) 0.0077(14)
C22 0.0212(17) 0.0136(16) 0.0265(19) 0.0049(14) 0.0087(15) 0.0048(14)
C23 0.0202(17) 0.0162(17) 0.0249(19) 0.0050(14) 0.0061(14) 0.0033(14)
C24 0.0286(19) 0.0186(18) 0.0257(19) 0.0066(15) 0.0121(16) 0.0094(15)
C25 0.034(2) 0.0164(18) 0.0205(18) 0.0018(14) 0.0057(16) 0.0060(15)

loop_
_atom_type_symbol
_atom_type_description
_atom_type_scat_dispersion_real
_atom_type_scat_dispersion_imag
_atom_type_scat_source
C C 0.0033 0.0016 'International Tables Vol C Tables 4.2.6.8 and 6.1.1.4'
H H 0.0000 0.0000 'International Tables Vol C Tables 4.2.6.8 and 6.1.1.4'
N N 0.0061 0.0033 'International Tables Vol C Tables 4.2.6.8 and 6.1.1.4'
Br Br -0.2901 2.4595 'International Tables Vol C Tables 4.2.6.8 and 6.1.1.4'

loop_
_geom_angle_atom_site_label_1
_geom_angle_atom_site_label_2
_geom_angle_atom_site_label_3
_geom_angle
C25 N1 C1 117.2(3)
N1 C1 C2 117.6(3)
N1 C1 C22 122.5(3)
C2 C1 C22 119.8(4)
C3 C2 C1 120.8(4)
C3 C2 H2 119.6
C1 C2 H2 119.6
C2 C3 C4 121.5(4)
C2 C3 H3 119.3
C4 C3 H3 119.3
C5 C4 C21 120.0(4)
C5 C4 C3 120.8(4)
C21 C4 C3 119.2(4)
C6 C5 C4 120.8(4)
C6 C5 H5 119.6
C4 C5 H5 119.6
C5 C6 C7 120.9(4)
C5 C6 H6 119.6
C7 C6 H6 119.6
C20 C7 C8 119.7(4)
C20 C7 C6 120.0(4)
C8 C7 C6 120.3(4)
C9 C8 C7 120.8(4)
C9 C8 H8 119.6
C7 C8 H8 119.6
C8 C9 C10 120.8(4)
C8 C9 H9 119.6
C10 C9 H9 119.6
C9 C10 C19 119.9(4)
C9 C10 C11 120.2(4)
C19 C10 C11 119.9(4)
C12 C11 C10 121.6(4)
C12 C11 H11 119.2
C10 C11 H11 119.2
C11 C12 C13 120.6(4)
C11 C12 H12 119.7
C13 C12 H12 119.7
C14 C13 C18 120.0(4)
C14 C13 C12 120.4(4)
C18 C13 C12 119.5(4)
C15 C14 C13 121.6(4)
C15 C14 H14 119.2
C13 C14 H14 119.2
C14 C15 C16 118.7(4)
C14 C15 H15 120.7
C16 C15 H15 120.7
C17 C16 C15 121.1(4)
C17 C16 H16 119.4
C15 C16 H16 119.4
C16 C17 C18 121.3(4)
C16 C17 H17 119.4
C18 C17 H17 119.4
C17 C18 C13 117.1(4)
C17 C18 C19 123.0(3)
C13 C18 C19 119.7(3)
C10 C19 C20 117.6(4)
C10 C19 C18 116.8(3)
C20 C19 C18 125.4(3)
C7 C20 C19 117.7(3)
C7 C20 C21 117.0(3)
C19 C20 C21 125.3(3)
C4 C21 C20 118.5(3)
C4 C21 C22 116.7(3)
C20 C21 C22 124.2(3)
C23 C22 C1 116.2(3)
C23 C22 C21 123.9(3)
C1 C22 C21 119.6(3)
C24 C23 C22 120.5(3)
C24 C23 H23 119.8
C22 C23 H23 119.8
C23 C24 C25 117.1(3)
C23 C24 H24 121.4
C25 C24 H24 121.4
N1 C25 C24 125.8(4)
N1 C25 Br1 116.3(3)
C24 C25 Br1 118.0(3)

loop_
_geom_bond_atom_site_label_1
_geom_bond_atom_site_label_2
_geom_bond_distance
Br1 C25 1.916(4)
N1 C25 1.291(5)
N1 C1 1.361(5)
C1 C2 1.406(5)
C1 C22 1.420(5)
C2 C3 1.350(6)
C2 H2 0.9500
C3 C4 1.434(6)
C3 H3 0.9500
C4 C5 1.397(6)
C4 C21 1.429(5)
C5 C6 1.350(6)
C5 H5 0.9500
C6 C7 1.421(6)
C6 H6 0.9500
C7 C20 1.418(5)
C7 C8 1.419(6)
C8 C9 1.336(6)
C8 H8 0.9500
C9 C10 1.418(6)
C9 H9 0.9500
C10 C19 1.421(5)
C10 C11 1.435(6)
C11 C12 1.332(6)
C11 H11 0.9500
C12 C13 1.432(6)
C12 H12 0.9500
C13 C14 1.402(6)
C13 C18 1.420(5)
C14 C15 1.368(7)
C14 H14 0.9500
C15 C16 1.405(6)
C15 H15 0.9500
C16 C17 1.368(6)
C16 H16 0.9500
C17 C18 1.416(5)
C17 H17 0.9500
C18 C19 1.455(5)
C19 C20 1.439(5)
C20 C21 1.445(5)
C21 C22 1.450(5)
C22 C23 1.410(5)
C23 C24 1.365(5)
C23 H23 0.9500
C24 C25 1.401(5)
C24 H24 0.9500

loop_
_geom_torsion_atom_site_label_1
_geom_torsion_atom_site_label_2
_geom_torsion_atom_site_label_3
_geom_torsion_atom_site_label_4
_geom_torsion
C25 N1 C1 C2 -169.7(4)
C25 N1 C1 C22 6.2(5)
N1 C1 C2 C3 172.1(4)
C22 C1 C2 C3 -3.9(6)
C1 C2 C3 C4 5.1(6)
C2 C3 C4 C5 -174.7(4)
C2 C3 C4 C21 5.7(6)
C21 C4 C5 C6 -5.8(6)
C3 C4 C5 C6 174.5(4)
C4 C5 C6 C7 9.0(6)
C5 C6 C7 C20 2.1(6)
C5 C6 C7 C8 -177.2(4)
C20 C7 C8 C9 -0.3(6)
C6 C7 C8 C9 179.0(4)
C7 C8 C9 C10 9.8(6)
C8 C9 C10 C19 -3.0(6)
C8 C9 C10 C11 174.5(4)
C9 C10 C11 C12 -171.4(4)
C19 C10 C11 C12 6.2(6)
C10 C11 C12 C13 5.3(6)
C11 C12 C13 C14 170.0(4)
C11 C12 C13 C18 -6.8(6)
C18 C13 C14 C15 3.2(6)
C12 C13 C14 C15 -173.5(4)
C13 C14 C15 C16 1.1(7)
C14 C15 C16 C17 -3.2(7)
C15 C16 C17 C18 1.0(6)
C16 C17 C18 C13 3.2(5)
C16 C17 C18 C19 177.6(3)
C14 C13 C18 C17 -5.2(5)
C12 C13 C18 C17 171.5(3)
C14 C13 C18 C19 -179.8(4)
C12 C13 C18 C19 -3.1(5)
C9 C10 C19 C20 -12.9(5)
C11 C10 C19 C20 169.6(3)
C9 C10 C19 C18 162.2(3)
C11 C10 C19 C18 -15.4(5)
C17 C18 C19 C10 -160.5(3)
C13 C18 C19 C10 13.8(5)
C17 C18 C19 C20 14.1(6)
C13 C18 C19 C20 -171.6(3)
C8 C7 C20 C19 -15.5(5)
C6 C7 C20 C19 165.2(3)
C8 C7 C20 C21 163.7(3)
C6 C7 C20 C21 -15.6(5)
C10 C19 C20 C7 21.7(5)
C18 C19 C20 C7 -152.9(4)
C10 C19 C20 C21 -157.4(4)
C18 C19 C20 C21 28.0(6)
C5 C4 C21 C20 -8.1(6)
C3 C4 C21 C20 171.6(3)
C5 C4 C21 C22 163.5(4)
C3 C4 C21 C22 -16.9(5)
C7 C20 C21 C4 18.3(5)
C19 C20 C21 C4 -162.5(4)
C7 C20 C21 C22 -152.6(4)
C19 C20 C21 C22 26.6(6)
N1 C1 C22 C23 -9.5(5)
C2 C1 C22 C23 166.3(3)
N1 C1 C22 C21 176.2(3)
C2 C1 C22 C21 -8.0(5)
C4 C21 C22 C23 -155.8(4)
C20 C21 C22 C23 15.3(6)
C4 C21 C22 C1 18.1(5)
C20 C21 C22 C1 -170.9(4)
C1 C22 C23 C24 5.3(5)
C21 C22 C23 C24 179.3(3)
C22 C23 C24 C25 1.5(5)
C1 N1 C25 C24 1.5(6)
C1 N1 C25 Br1 -179.1(3)
C23 C24 C25 N1 -5.3(6)
C23 C24 C25 Br1 175.2(3)
